data_7046326
loop_
_publ_author_name
'Niu, Haoyu'
'Mangan, Robert J.'
'Protchenko, Andrey V.'
'Phillips, Nicholas'
'Unkrig, Wiebke'
'Friedmann, Christian'
'Kolychev, Eugene L.'
'Tirfoin, R\'emi'
'Hicks, Jamie'
'Aldridge, Simon'

_publ_section_title
;
 Experimental and quantum chemical studies of anionic analogues of
 N-heterocyclic carbenes.
;
_journal_issue 22
_journal_name_full 'Dalton transactions (Cambridge, England : 2003)'
_journal_page_first 7445
_journal_page_last 7455
_journal_paper_doi 10.1039/c8dt01661e
_journal_volume 47
_journal_year 2018
_chemical_formula_moiety 'C125 H128 B2 F30 N4'
_chemical_formula_sum 'C125 H128 B2 F30 N4'
_chemical_formula_weight 2277.98
_space_group_IT_number 2
_space_group_name_Hall '-P 1'
_space_group_name_H-M_alt 'P -1'
_symmetry_cell_setting triclinic
_symmetry_space_group_name_Hall '-P 1'
_symmetry_space_group_name_H-M 'P -1'
_atom_sites_solution_hydrogens difmap
_atom_sites_solution_primary other
_audit_creation_date 2014-09-19
_audit_creation_method CRYSTALS_ver_14.43
_audit_update_record
;
2018-04-19 deposited with the CCDC.
2018-05-11 downloaded from the CCDC.
;
_cell_angle_alpha 68.934(3)
_cell_angle_beta 72.219(3)
_cell_angle_gamma 70.185(4)
_cell_formula_units_Z 1
_cell_length_a 12.1720(5)
_cell_length_b 16.2564(7)
_cell_length_c 17.7217(5)
_cell_measurement_reflns_used 14651
_cell_measurement_temperature 150
_cell_measurement_theta_max 77
_cell_measurement_theta_min 3
_cell_volume 3010.5(2)
_computing_cell_refinement 'CrysAlis, (Oxford Diffraction, 2002)'
_computing_data_collection 'SuperNova, (Oxford Diffraction, 2010)'
_computing_data_reduction 'CrysAlis, (Oxford Diffraction, 2002)'
_computing_molecular_graphics 'CAMERON (Watkin et al., 1996)'
_computing_publication_material 'CRYSTALS (Betteridge et al., 2003)'
_computing_structure_refinement 'CRYSTALS (Betteridge et al., 2003)'
_computing_structure_solution 'Superflip (Palatinus & Chapuis, 2007)'
_diffrn_ambient_temperature 150
_diffrn_measured_fraction_theta_full 0.997
_diffrn_measured_fraction_theta_max 0.987
_diffrn_measurement_device Area
_diffrn_measurement_device_type 'Oxford Diffraction SuperNova'
_diffrn_measurement_method \w
_diffrn_radiation_monochromator graphite
_diffrn_radiation_type 'Cu K\a'
_diffrn_radiation_wavelength 1.54180
_diffrn_reflns_av_R_equivalents 0.023
_diffrn_reflns_limit_h_max 15
_diffrn_reflns_limit_h_min -14
_diffrn_reflns_limit_k_max 20
_diffrn_reflns_limit_k_min -18
_diffrn_reflns_limit_l_max 22
_diffrn_reflns_limit_l_min 0
_diffrn_reflns_number 12520
_diffrn_reflns_theta_full 74.387
_diffrn_reflns_theta_max 76.688
_diffrn_reflns_theta_min 3.443
_diffrn_standards_number 0
_exptl_absorpt_coefficient_mu 0.898
_exptl_absorpt_correction_T_max 0.84
_exptl_absorpt_correction_T_min 0.77
_exptl_absorpt_correction_type multi-scan
_exptl_absorpt_process_details 'CrysAlis, (Oxford Diffraction, 2002)'
_exptl_crystal_colour colourless
_exptl_crystal_density_diffrn 1.256
_exptl_crystal_density_method 'not measured'
_exptl_crystal_description block
_exptl_crystal_F_000 1186.000
_exptl_crystal_size_max 0.310
_exptl_crystal_size_mid 0.250
_exptl_crystal_size_min 0.190
_platon_squeeze_details
;
;
_refine_diff_density_max 0.58
_refine_diff_density_min -0.36
_refine_ls_extinction_method None
_refine_ls_goodness_of_fit_ref 0.9730
_refine_ls_hydrogen_treatment mixed
_refine_ls_matrix_type full
_refine_ls_number_parameters 822
_refine_ls_number_reflns 12472
_refine_ls_number_restraints 299
_refine_ls_R_factor_all 0.0502
_refine_ls_R_factor_gt 0.0456
_refine_ls_shift/su_max 0.0006973
_refine_ls_shift/su_mean 0.0000556
_refine_ls_structure_factor_coef Fsqd
_refine_ls_weighting_details
;
 Method= Modified Sheldrick 
 w=1/[\s^2^(F^2^) + ( 0.06P)^2^ + 1.21P] 
 ,where P=(max(Fo^2^,0) + 2Fc^2^)/3 
;
_refine_ls_weighting_scheme calc
_refine_ls_wR_factor_all 0.1230
_refine_ls_wR_factor_gt 0.1180
_refine_ls_wR_factor_ref 0.1230
_reflns_limit_h_max 15
_reflns_limit_h_min -14
_reflns_limit_k_max 20
_reflns_limit_k_min -18
_reflns_limit_l_max 22
_reflns_limit_l_min 0
_reflns_number_gt 11057
_reflns_number_total 12520
_reflns_threshold_expression I>2.0\s(I)
_oxford_diffrn_Wilson_B_factor 3.29
_oxford_diffrn_Wilson_scale 0.05
_oxford_refine_ls_r_factor_ref 0.0502
_oxford_refine_ls_scale 4.52(5)
_oxford_reflns_number_all 12472
_oxford_reflns_threshold_expression_ref I>-3.0\s(I)
_oxford_structure_analysis_title '289WGRT14 in P-1'
_cod_data_source_file c8dt01661e2.cif
_cod_data_source_block 289WGRT14
_cod_depositor_comments
;
The following automatic conversions were performed:

'_atom_sites_solution_primary' value 'Other' changed to 'other'
according to
/home/data/users/saulius/crontab/automatic-downloads/rss-feeds/RSC/lib/dictionaries/cif_core.dic
dictionary named 'cif_core.dic' version 2.4.2 from 2011-04-26.

Automatic conversion script
Id: cif_fix_values 4973 2017-02-22 13:04:09Z antanas 

 Adding full bibliography for 7046314--7046326.cif.
;
_cod_original_sg_symbol_Hall '-P 1 '
_cod_original_sg_symbol_H-M 'P -1 '
_cod_database_code 7046326

loop_
_symmetry_equiv_pos_as_xyz
x,y,z
-x,-y,-z

loop_
_atom_site_label
_atom_site_type_symbol
_atom_site_fract_x
_atom_site_fract_y
_atom_site_fract_z
_atom_site_U_iso_or_equiv
_atom_site_occupancy
_atom_site_adp_type
_atom_site_refinement_flags_posn
_atom_site_refinement_flags_adp
_atom_site_refinement_flags_occupancy
_atom_site_disorder_assembly
_atom_site_disorder_group
C1 C 0.9422(2) 0.55959(16) 0.04857(16) 0.0722 1.0000 Uani D . . . .
C2 C 0.91601(12) -0.09858(9) 0.40974(9) 0.0329 1.0000 Uani . . . . .
C3 C 0.99414(11) -0.07565(8) 0.33443(8) 0.0284 1.0000 Uani . . . . .
C4 C 1.10410(12) -0.07623(9) 0.34357(9) 0.0326 1.0000 Uani . . . . .
C5 C 0.9148(2) 0.57746(17) -0.02681(17) 0.0749 1.0000 Uani . . . . .
C6 C 1.13021(13) -0.09136(10) 0.41901(10) 0.0393 1.0000 Uani . . . . .
C7 C 1.0285(2) 0.48130(17) 0.07450(15) 0.0744 1.0000 Uani . . . . .
C8 C 1.04715(15) -0.11025(11) 0.49062(9) 0.0426 1.0000 Uani . . . . .
C9 C 0.93848(14) -0.11482(11) 0.48641(9) 0.0402 1.0000 Uani . . . . .
C10 C 0.8743(5) 0.6236(4) 0.1025(3) 0.0884 0.5000 Uani D . . 10 1
C13 C 0.96698(12) -0.16354(9) 0.24629(9) 0.0325 1.0000 Uani . . . . .
C14 C 0.87586(14) -0.20259(11) 0.25845(13) 0.0501 1.0000 Uani . . . . .
C18 C 0.89380(18) -0.29126(14) 0.25826(19) 0.0741 1.0000 Uani . . . . .
C22 C 1.00768(19) -0.34672(12) 0.24585(17) 0.0678 1.0000 Uani . . . . .
C26 C 1.10128(15) -0.31233(11) 0.23418(11) 0.0465 1.0000 Uani . . . . .
C28 C 1.07956(13) -0.22397(10) 0.23561(9) 0.0348 1.0000 Uani . . . . .
C34 C 0.81702(11) 0.00631(8) 0.24018(7) 0.0259 1.0000 Uani . . . . .
C35 C 0.79401(11) 0.10468(8) 0.23712(7) 0.0256 1.0000 Uani . . . . .
C37 C 0.62705(11) 0.22035(8) 0.26438(7) 0.0262 1.0000 Uani . . . . .
C39 C 0.78421(12) 0.11946(9) 0.32025(8) 0.0296 1.0000 Uani . . . . .
C40 C 0.65317(11) 0.24761(8) 0.38546(8) 0.0267 1.0000 Uani . . . . .
C41 C 0.56979(12) 0.22076(9) 0.45694(8) 0.0287 1.0000 Uani . . . . .
C42 C 0.54362(13) 0.26301(9) 0.51857(8) 0.0335 1.0000 Uani . . . . .
C43 C 0.60043(13) 0.32756(9) 0.51075(9) 0.0346 1.0000 Uani . . . . .
C44 C 0.68391(14) 0.35108(10) 0.43909(9) 0.0370 1.0000 Uani . . . . .
C45 C 0.71304(12) 0.31208(9) 0.37487(8) 0.0324 1.0000 Uani . . . . .
C46 C 0.80329(15) 0.34007(11) 0.29618(10) 0.0422 1.0000 Uani . . . . .
C47 C 0.7435(2) 0.42036(16) 0.23397(12) 0.0651 1.0000 Uani . . . . .
C49 C 0.9079(2) 0.3591(2) 0.31150(15) 0.0815 1.0000 Uani . . . . .
C51 C 0.57832(16) 0.36745(11) 0.58121(10) 0.0444 1.0000 Uani . . . . .
C52 C 0.4486(2) 0.38897(17) 0.62470(14) 0.0700 1.0000 Uani . . . . .
C54 C 0.6572(2) 0.30264(15) 0.64218(13) 0.0678 1.0000 Uani . . . . .
C56 C 0.50677(13) 0.14979(10) 0.46782(9) 0.0359 1.0000 Uani . . . . .
C57 C 0.38584(17) 0.19522(15) 0.44468(12) 0.0581 1.0000 Uani . . . . .
C58 C 0.49363(17) 0.08427(11) 0.55477(11) 0.0475 1.0000 Uani . . . . .
C59 C 0.63677(12) 0.18178(9) 0.14189(8) 0.0298 1.0000 Uani . . . . .
C61 C 0.55430(13) 0.13806(9) 0.14428(9) 0.0352 1.0000 Uani . . . . .
C67 C 0.51676(17) 0.15921(11) 0.07105(11) 0.0485 1.0000 Uani . . . . .
C69 C 0.56153(19) 0.21859(11) -0.00225(11) 0.0556 1.0000 Uani D . . . .
C70 C 0.64411(18) 0.25898(11) -0.00181(10) 0.0478 1.0000 Uani . . . . .
C72 C 0.68360(14) 0.24229(9) 0.06970(9) 0.0356 1.0000 Uani . . . . .
C73 C 0.5365(2) 0.24377(17) -0.08884(12) 0.0435 0.601(5) Uani D . P 1 1
C74 C 0.4786(5) 0.3308(3) -0.1243(3) 0.0638 0.399(5) Uani D U P 1 2
C75 C 0.5467(4) 0.1534(3) -0.1056(3) 0.0482 0.601(5) Uani D U P 1 1
C76 C 0.4862(3) 0.2334(2) -0.0658(2) 0.0451 0.399(5) Uani D . P 1 2
C77 C 0.4077(3) 0.3002(2) -0.08611(17) 0.0555 0.601(5) Uani D U P 1 1
C78 C 0.5573(7) 0.1660(4) -0.1185(4) 0.0540 0.399(5) Uani D U P 1 2
C83 C 1.04405(11) -0.00780(9) 0.16393(8) 0.0285 1.0000 Uani . . . . .
C84 C 1.08243(12) -0.02951(10) 0.08914(8) 0.0335 1.0000 Uani . . . . .
C86 C 1.15664(13) 0.01195(11) 0.02033(9) 0.0410 1.0000 Uani . . . . .
C88 C 1.19491(14) 0.08143(12) 0.02205(9) 0.0443 1.0000 Uani . . . . .
C90 C 1.15742(13) 0.10828(11) 0.09321(10) 0.0392 1.0000 Uani . . . . .
C91 C 1.08356(12) 0.06465(9) 0.16047(8) 0.0312 1.0000 Uani . . . . .
C94 C 0.301(2) 0.4522(11) 0.3643(10) 0.1242 0.237(8) Uani D . P 5 1
C95 C 0.3841(5) 0.4668(3) 0.3246(3) 0.0917 0.763(8) Uani D . P 5 2
C96 C 0.3569(3) 0.4333(2) 0.2669(2) 0.0637 0.763(8) Uani D . P 5 2
C97 C 0.328(2) 0.4282(16) 0.2870(9) 0.1322 0.237(8) Uani D . P 5 1
C98 C 0.2647(17) 0.3805(14) 0.2728(10) 0.1336 0.237(8) Uani D . P 5 1
C99 C 0.2665(3) 0.3912(3) 0.2863(2) 0.0826 0.763(8) Uani D . P 5 2
C100 C 0.2901(18) 0.3622(12) 0.1979(12) 0.1375 0.237(8) Uani D . P 5 1
C101 C 0.2482(3) 0.3587(3) 0.2301(3) 0.0902 0.763(8) Uani D . P 5 2
C102 C 0.3222(3) 0.3682(3) 0.1517(3) 0.0855 0.763(8) Uani D . P 5 2
C103 C 0.372(2) 0.3983(17) 0.1338(8) 0.1404 0.237(8) Uani D . P 5 1
C104 C 0.4095(3) 0.4100(3) 0.13031(17) 0.0793 0.763(8) Uani D . P 5 2
C105 C 0.4306(15) 0.4507(12) 0.1440(10) 0.1407 0.237(8) Uani D . P 5 1
C106 C 0.4272(3) 0.4432(2) 0.1875(2) 0.0673 0.763(8) Uani D . P 5 2
C107 C 0.4100(15) 0.4639(11) 0.2206(14) 0.1363 0.237(8) Uani D . P 5 1
C110 C 0.50374(13) 0.07181(10) 0.22220(10) 0.0381 1.0000 Uani . . . . .
C114 C 0.50817(19) -0.01560(13) 0.20643(13) 0.0555 1.0000 Uani . . . . .
C115 C 0.37616(17) 0.11635(15) 0.26033(13) 0.0602 1.0000 Uani . . . . .
C116 C 0.77624(15) 0.28807(10) 0.06521(9) 0.0381 1.0000 Uani . . . . .
C118 C 0.89835(16) 0.24519(12) 0.01838(10) 0.0484 1.0000 Uani . . . . .
C120 C 0.74188(19) 0.39143(11) 0.02625(12) 0.0543 1.0000 Uani . . . . .
F1 F 0.80810(8) -0.10700(7) 0.41166(5) 0.0428 1.0000 Uani . . . . .
F5 F 1.19477(7) -0.06236(6) 0.27837(5) 0.0407 1.0000 Uani . . . . .
F7 F 1.23690(9) -0.08750(8) 0.42249(7) 0.0546 1.0000 Uani . . . . .
F10 F 0.85672(10) -0.13513(9) 0.55600(6) 0.0601 1.0000 Uani . . . . .
F11 F 1.07062(11) -0.12492(8) 0.56444(6) 0.0610 1.0000 Uani . . . . .
F16 F 0.75986(9) -0.15550(7) 0.27174(10) 0.0690 1.0000 Uani . . . . .
F20 F 0.80003(13) -0.32401(10) 0.27120(17) 0.1287 1.0000 Uani . . . . .
F24 F 1.02549(14) -0.43299(9) 0.24632(14) 0.1069 1.0000 Uani . . . . .
F30 F 1.17699(7) -0.19577(6) 0.22331(6) 0.0427 1.0000 Uani . . . . .
F32 F 1.21370(9) -0.36443(7) 0.22073(8) 0.0605 1.0000 Uani . . . . .
F85 F 1.04805(8) -0.09531(6) 0.08002(5) 0.0429 1.0000 Uani . . . . .
F87 F 1.19143(10) -0.01509(8) -0.04848(6) 0.0568 1.0000 Uani . . . . .
F89 F 1.26520(10) 0.12376(9) -0.04467(7) 0.0658 1.0000 Uani . . . . .
F92 F 1.04872(7) 0.09794(6) 0.22674(5) 0.0352 1.0000 Uani . . . . .
F93 F 1.19129(9) 0.17777(7) 0.09581(6) 0.0531 1.0000 Uani . . . . .
B12 B 0.95468(12) -0.05823(10) 0.24615(9) 0.0262 1.0000 Uani . . . . .
N36 N 0.67414(9) 0.16513(7) 0.21744(6) 0.0259 1.0000 Uani . . . . .
N38 N 0.68611(9) 0.20314(7) 0.32150(6) 0.0269 1.0000 Uani . . . . .
H51 H 0.8564 0.6308 -0.0454 0.1018 1.0000 Uiso R . . . .
H71 H 1.0466 0.4667 0.1281 0.0936 1.0000 Uiso R . . . .
H103 H 0.8354 0.5908 0.1531 0.1281 0.5000 Uiso R . . 10 1
H102 H 0.9340 0.6442 0.1102 0.1281 0.5000 Uiso R . . 10 1
H101 H 0.8199 0.6737 0.0731 0.1277 0.5000 Uiso R . . 10 1
H341 H 0.7579 -0.0203 0.2876 0.0321 1.0000 Uiso R . . . .
H342 H 0.8049 0.0075 0.1865 0.0323 1.0000 Uiso R . . . .
H351 H 0.8571 0.1324 0.1964 0.0321 1.0000 Uiso R . . . .
H371 H 0.5554 0.2682 0.2577 0.0326 1.0000 Uiso R . . . .
H391 H 0.8601 0.1269 0.3227 0.0393 1.0000 Uiso R . . . .
H392 H 0.7600 0.0676 0.3684 0.0384 1.0000 Uiso R . . . .
H421 H 0.4833 0.2468 0.5701 0.0397 1.0000 Uiso R . . . .
H441 H 0.7248 0.3942 0.4313 0.0442 1.0000 Uiso R . . . .
H461 H 0.8400 0.2894 0.2684 0.0516 1.0000 Uiso R . . . .
H471 H 0.8072 0.4386 0.1836 0.1034 1.0000 Uiso R . . . .
H472 H 0.7003 0.4687 0.2647 0.1049 1.0000 Uiso R . . . .
H473 H 0.6883 0.4041 0.2155 0.1049 1.0000 Uiso R . . . .
H493 H 0.9669 0.3709 0.2573 0.1300 1.0000 Uiso R . . . .
H492 H 0.8764 0.4115 0.3343 0.1307 1.0000 Uiso R . . . .
H491 H 0.9434 0.3062 0.3522 0.1301 1.0000 Uiso R . . . .
H511 H 0.6000 0.4267 0.5594 0.0539 1.0000 Uiso R . . . .
H523 H 0.4308 0.4172 0.6712 0.1103 1.0000 Uiso R . . . .
H522 H 0.4005 0.4295 0.5844 0.1101 1.0000 Uiso R . . . .
H521 H 0.4223 0.3319 0.6497 0.1109 1.0000 Uiso R . . . .
H541 H 0.6441 0.3275 0.6878 0.1001 1.0000 Uiso R . . . .
H542 H 0.7410 0.2924 0.6166 0.0998 1.0000 Uiso R . . . .
H543 H 0.6352 0.2450 0.6643 0.0999 1.0000 Uiso R . . . .
H561 H 0.5562 0.1143 0.4292 0.0454 1.0000 Uiso R . . . .
H571 H 0.3443 0.1506 0.4503 0.0865 1.0000 Uiso R . . . .
H572 H 0.3395 0.2321 0.4809 0.0870 1.0000 Uiso R . . . .
H573 H 0.3938 0.2346 0.3893 0.0873 1.0000 Uiso R . . . .
H583 H 0.4546 0.0393 0.5595 0.0779 1.0000 Uiso R . . . .
H582 H 0.4427 0.1185 0.5961 0.0780 1.0000 Uiso R . . . .
H581 H 0.5715 0.0528 0.5684 0.0786 1.0000 Uiso R . . . .
H671 H 0.4630 0.1306 0.0667 0.0587 1.0000 Uiso R . . . .
H701 H 0.6762 0.2988 -0.0508 0.0572 1.0000 Uiso R . . . .
H731 H 0.5886 0.2799 -0.1313 0.0673 0.601(5) Uiso R . P 1 1
H743 H 0.4212 0.3429 -0.1560 0.1072 0.399(5) Uiso R . P 1 2
H742 H 0.4502 0.3713 -0.0892 0.1070 0.399(5) Uiso R . P 1 2
H741 H 0.5532 0.3386 -0.1606 0.1071 0.399(5) Uiso R . P 1 2
H753 H 0.5085 0.1681 -0.1514 0.0665 0.601(5) Uiso R . P 1 1
H752 H 0.6327 0.1255 -0.1229 0.0661 0.601(5) Uiso R . P 1 1
H751 H 0.5107 0.1102 -0.0580 0.0656 0.601(5) Uiso R . P 1 1
H761 H 0.4076 0.2229 -0.0358 0.1180 0.399(5) Uiso R . P 1 2
H771 H 0.3872 0.3154 -0.1383 0.0813 0.601(5) Uiso R . P 1 1
H772 H 0.3970 0.3549 -0.0712 0.0809 0.601(5) Uiso R . P 1 1
H773 H 0.3555 0.2664 -0.0428 0.0807 0.601(5) Uiso R . P 1 1
H783 H 0.5507 0.1960 -0.1758 0.1211 0.399(5) Uiso R . P 1 2
H782 H 0.6408 0.1427 -0.1163 0.1211 0.399(5) Uiso R . P 1 2
H781 H 0.5195 0.1158 -0.0955 0.1210 0.399(5) Uiso R . P 1 2
H951 H 0.4625 0.4787 0.3017 0.1522 0.763(8) Uiso R . P 5 2
H952 H 0.3808 0.4202 0.3774 0.1522 0.763(8) Uiso R . P 5 2
H953 H 0.3233 0.5224 0.3287 0.1521 0.763(8) Uiso R . P 5 2
H991 H 0.2155 0.3930 0.3368 0.1309 0.763(8) Uiso R . P 5 2
H1011 H 0.1862 0.3287 0.2495 0.1384 0.763(8) Uiso R . P 5 2
H1021 H 0.3084 0.3397 0.1196 0.1312 0.763(8) Uiso R . P 5 2
H1041 H 0.4549 0.4157 0.0746 0.1218 0.763(8) Uiso R . P 5 2
H1061 H 0.4895 0.4726 0.1669 0.1244 0.763(8) Uiso R . P 5 2
H1101 H 0.5528 0.0548 0.2633 0.0446 1.0000 Uiso R . . . .
H1143 H 0.4879 -0.0571 0.2622 0.0836 1.0000 Uiso R . . . .
H1142 H 0.5885 -0.0403 0.1766 0.0849 1.0000 Uiso R . . . .
H1141 H 0.4452 -0.0020 0.1761 0.0837 1.0000 Uiso R . . . .
H1153 H 0.3454 0.0732 0.3095 0.0929 1.0000 Uiso R . . . .
H1152 H 0.3766 0.1688 0.2724 0.0931 1.0000 Uiso R . . . .
H1151 H 0.3322 0.1346 0.2168 0.0930 1.0000 Uiso R . . . .
H1161 H 0.7804 0.2763 0.1248 0.0467 1.0000 Uiso R . . . .
H1181 H 0.9592 0.2720 0.0158 0.0745 1.0000 Uiso R . . . .
H1182 H 0.8936 0.2557 -0.0378 0.0736 1.0000 Uiso R . . . .
H1183 H 0.9225 0.1798 0.0435 0.0744 1.0000 Uiso R . . . .
H1203 H 0.7983 0.4185 0.0316 0.0843 1.0000 Uiso R . . . .
H1202 H 0.6610 0.4182 0.0550 0.0836 1.0000 Uiso R . . . .
H1201 H 0.7433 0.4048 -0.0316 0.0841 1.0000 Uiso R . . . .
H1071 H 0.4530 0.4988 0.2275 0.1501 0.237(8) Uiso R . P 5 1
H1051 H 0.4852 0.4780 0.0986 0.1561 0.237(8) Uiso R . P 5 1
H1031 H 0.3878 0.3873 0.0819 0.1559 0.237(8) Uiso R . P 5 1
H1001 H 0.2509 0.3244 0.1914 0.1537 0.237(8) Uiso R . P 5 1
H981 H 0.2023 0.3599 0.3156 0.1472 0.237(8) Uiso R . P 5 1
H11 H 0.9025 0.6004 0.0819 0.0869 0.5000 Uiso R . . 10 2
H941 H 0.2441 0.4215 0.4033 0.1433 0.237(8) Uiso R . P 5 1
H942 H 0.3714 0.4338 0.3856 0.1433 0.237(8) Uiso R . P 5 1
H943 H 0.2690 0.5162 0.3545 0.1433 0.237(8) Uiso R . P 5 1

loop_
_atom_site_aniso_label
_atom_site_aniso_U_11
_atom_site_aniso_U_22
_atom_site_aniso_U_33
_atom_site_aniso_U_23
_atom_site_aniso_U_13
_atom_site_aniso_U_12
C1 0.0721(14) 0.0642(13) 0.0787(14) -0.0097(11) -0.0022(11) -0.0393(11)
C2 0.0301(6) 0.0331(7) 0.0347(7) -0.0075(5) -0.0127(5) -0.0044(5)
C3 0.0278(6) 0.0253(6) 0.0327(6) -0.0107(5) -0.0115(5) -0.0004(5)
C4 0.0289(6) 0.0317(6) 0.0379(7) -0.0122(5) -0.0121(5) -0.0015(5)
C5 0.0703(14) 0.0587(12) 0.0870(16) 0.0028(11) -0.0191(12) -0.0287(11)
C6 0.0350(7) 0.0396(7) 0.0492(8) -0.0151(6) -0.0230(6) -0.0017(6)
C7 0.0823(16) 0.0727(15) 0.0666(13) 0.0037(11) -0.0172(11) -0.0419(13)
C8 0.0495(9) 0.0443(8) 0.0373(7) -0.0127(6) -0.0250(7) -0.0009(7)
C9 0.0413(8) 0.0443(8) 0.0303(7) -0.0075(6) -0.0112(6) -0.0055(6)
C10 0.098(4) 0.084(4) 0.085(3) -0.020(3) -0.002(3) -0.045(3)
C13 0.0313(6) 0.0282(6) 0.0386(7) -0.0136(5) -0.0089(5) -0.0027(5)
C14 0.0330(7) 0.0354(8) 0.0845(12) -0.0286(8) -0.0076(8) -0.0040(6)
C18 0.0480(10) 0.0425(10) 0.142(2) -0.0435(12) -0.0111(12) -0.0142(8)
C22 0.0591(11) 0.0307(8) 0.1160(18) -0.0350(10) -0.0123(11) -0.0049(8)
C26 0.0423(8) 0.0297(7) 0.0615(10) -0.0183(7) -0.0118(7) 0.0047(6)
C28 0.0334(7) 0.0305(7) 0.0395(7) -0.0124(5) -0.0105(5) -0.0017(5)
C34 0.0259(6) 0.0269(6) 0.0273(6) -0.0122(5) -0.0081(4) -0.0026(5)
C35 0.0242(6) 0.0277(6) 0.0265(6) -0.0108(5) -0.0095(4) -0.0016(5)
C37 0.0271(6) 0.0232(6) 0.0284(6) -0.0086(5) -0.0083(5) -0.0030(4)
C39 0.0303(6) 0.0298(6) 0.0310(6) -0.0153(5) -0.0124(5) 0.0017(5)
C40 0.0297(6) 0.0243(6) 0.0287(6) -0.0128(5) -0.0096(5) -0.0014(5)
C41 0.0299(6) 0.0263(6) 0.0317(6) -0.0117(5) -0.0091(5) -0.0033(5)
C42 0.0384(7) 0.0321(7) 0.0299(6) -0.0138(5) -0.0050(5) -0.0057(5)
C43 0.0440(7) 0.0289(6) 0.0346(7) -0.0161(5) -0.0126(6) -0.0025(5)
C44 0.0453(8) 0.0314(7) 0.0427(7) -0.0169(6) -0.0111(6) -0.0119(6)
C45 0.0353(7) 0.0294(6) 0.0350(7) -0.0130(5) -0.0066(5) -0.0078(5)
C46 0.0453(8) 0.0427(8) 0.0420(8) -0.0178(6) 0.0015(6) -0.0187(7)
C47 0.0648(12) 0.0727(13) 0.0415(9) -0.0004(9) -0.0047(8) -0.0203(10)
C49 0.0656(13) 0.120(2) 0.0606(12) 0.0003(13) -0.0090(10) -0.0581(15)
C51 0.0636(10) 0.0366(7) 0.0405(8) -0.0224(6) -0.0152(7) -0.0060(7)
C52 0.0698(13) 0.0777(14) 0.0732(13) -0.0589(12) -0.0103(10) 0.0036(11)
C54 0.0889(15) 0.0675(12) 0.0579(11) -0.0384(10) -0.0373(11) 0.0079(11)
C56 0.0377(7) 0.0392(7) 0.0371(7) -0.0169(6) -0.0026(6) -0.0157(6)
C57 0.0507(10) 0.0743(13) 0.0534(10) 0.0000(9) -0.0198(8) -0.0325(9)
C58 0.0576(10) 0.0369(8) 0.0521(9) -0.0055(7) -0.0177(8) -0.0194(7)
C59 0.0359(6) 0.0263(6) 0.0299(6) -0.0121(5) -0.0162(5) 0.0012(5)
C61 0.0388(7) 0.0305(6) 0.0419(7) -0.0148(6) -0.0204(6) -0.0004(5)
C67 0.0638(10) 0.0388(8) 0.0582(10) -0.0173(7) -0.0397(9) -0.0042(7)
C69 0.0929(14) 0.0377(8) 0.0489(9) -0.0126(7) -0.0472(10) -0.0035(8)
C70 0.0788(12) 0.0338(7) 0.0338(7) -0.0075(6) -0.0266(8) -0.0073(7)
C72 0.0490(8) 0.0266(6) 0.0320(6) -0.0105(5) -0.0161(6) -0.0016(6)
C73 0.0560(19) 0.0542(17) 0.0315(14) -0.0032(12) -0.0194(13) -0.0283(15)
C74 0.086(4) 0.070(3) 0.045(2) 0.008(2) -0.040(2) -0.036(3)
C75 0.062(3) 0.069(2) 0.0293(18) -0.0190(16) -0.0106(17) -0.030(2)
C76 0.061(3) 0.052(3) 0.036(2) -0.0019(18) -0.026(2) -0.030(2)
C77 0.0628(19) 0.0635(19) 0.0424(15) -0.0056(13) -0.0292(14) -0.0128(16)
C78 0.069(4) 0.071(4) 0.027(3) -0.006(2) -0.004(2) -0.038(3)
C83 0.0252(6) 0.0301(6) 0.0299(6) -0.0120(5) -0.0082(5) -0.0009(5)
C84 0.0324(6) 0.0350(7) 0.0341(7) -0.0153(5) -0.0108(5) -0.0008(5)
C86 0.0355(7) 0.0519(9) 0.0302(7) -0.0175(6) -0.0051(5) 0.0000(6)
C88 0.0331(7) 0.0558(9) 0.0348(7) -0.0079(7) 0.0003(6) -0.0124(7)
C90 0.0332(7) 0.0405(8) 0.0435(8) -0.0093(6) -0.0077(6) -0.0122(6)
C91 0.0278(6) 0.0341(7) 0.0318(6) -0.0128(5) -0.0066(5) -0.0042(5)
C94 0.117(10) 0.088(8) 0.125(9) -0.016(7) -0.035(8) 0.019(7)
C95 0.101(3) 0.068(2) 0.113(3) -0.044(2) -0.059(3) 0.022(2)
C96 0.068(2) 0.0369(13) 0.085(2) -0.0216(15) -0.0425(17) 0.0162(13)
C97 0.125(8) 0.083(6) 0.124(7) -0.014(6) -0.028(6) 0.038(6)
C98 0.129(8) 0.091(7) 0.120(7) -0.015(6) -0.034(7) 0.037(6)
C99 0.0623(18) 0.059(2) 0.116(3) -0.0188(19) -0.0344(18) 0.0039(16)
C100 0.130(9) 0.094(7) 0.120(7) -0.010(6) -0.039(7) 0.044(6)
C101 0.0610(19) 0.074(2) 0.140(3) -0.032(2) -0.0455(19) -0.0005(16)
C102 0.068(2) 0.073(2) 0.121(3) -0.044(2) -0.048(2) 0.0186(16)
C103 0.127(9) 0.089(7) 0.130(8) -0.008(6) -0.035(6) 0.047(6)
C104 0.071(2) 0.067(2) 0.098(2) -0.0327(17) -0.0488(17) 0.0217(17)
C105 0.125(8) 0.084(7) 0.133(8) -0.011(6) -0.023(7) 0.046(6)
C106 0.0634(17) 0.0460(15) 0.088(2) -0.0175(15) -0.0409(16) 0.0116(13)
C107 0.116(8) 0.082(6) 0.132(8) -0.009(6) -0.023(6) 0.047(6)
C110 0.0370(7) 0.0380(7) 0.0466(8) -0.0134(6) -0.0190(6) -0.0083(6)
C114 0.0680(12) 0.0473(9) 0.0628(11) -0.0191(8) -0.0159(9) -0.0236(9)
C115 0.0457(10) 0.0653(12) 0.0618(11) -0.0194(9) -0.0123(8) -0.0025(8)
C116 0.0515(8) 0.0297(7) 0.0317(7) -0.0062(5) -0.0117(6) -0.0089(6)
C118 0.0543(10) 0.0450(9) 0.0423(8) -0.0128(7) -0.0079(7) -0.0101(7)
C120 0.0672(11) 0.0316(8) 0.0585(10) -0.0043(7) -0.0165(9) -0.0120(8)
F1 0.0337(4) 0.0582(5) 0.0341(4) -0.0028(4) -0.0100(3) -0.0173(4)
F5 0.0269(4) 0.0502(5) 0.0454(5) -0.0149(4) -0.0098(3) -0.0070(3)
F7 0.0432(5) 0.0676(7) 0.0649(6) -0.0187(5) -0.0317(5) -0.0109(5)
F10 0.0549(6) 0.0884(8) 0.0300(4) -0.0066(5) -0.0097(4) -0.0203(6)
F11 0.0698(7) 0.0777(7) 0.0432(5) -0.0177(5) -0.0342(5) -0.0080(6)
F16 0.0300(5) 0.0464(6) 0.1403(11) -0.0475(7) -0.0089(6) -0.0074(4)
F20 0.0567(8) 0.0653(9) 0.288(3) -0.0908(13) -0.0122(11) -0.0227(7)
F24 0.0788(9) 0.0390(6) 0.212(2) -0.0636(9) -0.0197(11) -0.0056(6)
F30 0.0290(4) 0.0373(4) 0.0612(5) -0.0194(4) -0.0137(4) 0.0018(3)
F32 0.0484(6) 0.0349(5) 0.0877(8) -0.0257(5) -0.0158(5) 0.0122(4)
F85 0.0528(5) 0.0425(5) 0.0406(4) -0.0229(4) -0.0138(4) -0.0060(4)
F87 0.0555(6) 0.0761(7) 0.0331(4) -0.0277(5) -0.0019(4) -0.0035(5)
F89 0.0574(6) 0.0850(8) 0.0441(5) -0.0103(5) 0.0107(5) -0.0325(6)
F92 0.0373(4) 0.0363(4) 0.0375(4) -0.0172(3) -0.0072(3) -0.0099(3)
F93 0.0535(6) 0.0535(6) 0.0571(6) -0.0104(5) -0.0062(4) -0.0303(5)
B12 0.0244(6) 0.0264(6) 0.0296(6) -0.0119(5) -0.0074(5) -0.0029(5)
N36 0.0274(5) 0.0240(5) 0.0280(5) -0.0107(4) -0.0108(4) -0.0004(4)
N38 0.0287(5) 0.0253(5) 0.0285(5) -0.0133(4) -0.0091(4) -0.0005(4)

loop_
_atom_type_symbol
_atom_type_scat_dispersion_real
_atom_type_scat_dispersion_imag
_atom_type_scat_Cromer_Mann_a1
_atom_type_scat_Cromer_Mann_b1
_atom_type_scat_Cromer_Mann_a2
_atom_type_scat_Cromer_Mann_b2
_atom_type_scat_Cromer_Mann_a3
_atom_type_scat_Cromer_Mann_b3
_atom_type_scat_Cromer_Mann_a4
_atom_type_scat_Cromer_Mann_b4
_atom_type_scat_Cromer_Mann_c
_atom_type_scat_source
C 0.0181 0.0091 2.3100 20.8439 1.0200 10.2075 1.5886 0.5687 0.8650 51.6512 0.2156 'International Tables Vol C 4.2.6.8 and 6.1.1.4'
H 0.0000 0.0000 0.4930 10.5109 0.3229 26.1257 0.1402 3.1424 0.0408 57.7998 0.0030 'International Tables Vol C 4.2.6.8 and 6.1.1.4'
B 0.0090 0.0039 2.0545 23.2185 1.3326 1.0210 1.0979 60.3498 0.7068 0.1403 -0.1932 'International Tables Vol C 4.2.6.8 and 6.1.1.4'
F 0.0727 0.0534 3.5392 10.2825 2.6412 4.2944 1.5170 0.2615 1.0243 26.1476 0.2776 'International Tables Vol C 4.2.6.8 and 6.1.1.4'
N 0.0311 0.0180 12.2126 0.0057 3.1322 9.8933 2.0125 28.9975 1.1663 0.5826 -11.5290 'International Tables Vol C 4.2.6.8 and 6.1.1.4'

loop_
_geom_angle_atom_site_label_1
_geom_angle_site_symmetry_1
_geom_angle_atom_site_label_2
_geom_angle_atom_site_label_3
_geom_angle_site_symmetry_3
_geom_angle
_geom_angle_publ_flag
C5 . C1 C7 . 118.3(2) yes
C5 . C1 C10 . 120.1(3) yes
C7 . C1 C10 . 121.6(3) yes
C5 . C1 C7 . 118.3(2) yes
C5 . C1 H11 . 120.9 no
C7 . C1 H11 . 120.9 no
C3 . C2 C9 . 125.30(13) yes
C3 . C2 F1 . 119.95(11) yes
C9 . C2 F1 . 114.75(13) yes
C2 . C3 C4 . 112.70(12) yes
C2 . C3 B12 . 119.97(11) yes
C4 . C3 B12 . 127.18(12) yes
C3 . C4 C6 . 123.86(13) yes
C3 . C4 F5 . 121.77(12) yes
C6 . C4 F5 . 114.37(12) yes
C1 . C5 C7 2_765 120.9(2) yes
C1 . C5 H51 . 119.2 no
C7 2_765 C5 H51 . 119.9 no
C4 . C6 C8 . 120.16(13) yes
C4 . C6 F7 . 120.34(14) yes
C8 . C6 F7 . 119.50(13) yes
C1 . C7 C5 2_765 120.8(2) yes
C1 . C7 H71 . 119.3 no
C5 2_765 C7 H71 . 119.9 no
C6 . C8 C9 . 119.02(13) yes
C6 . C8 F11 . 121.09(15) yes
C9 . C8 F11 . 119.89(15) yes
C2 . C9 C8 . 118.82(14) yes
C2 . C9 F10 . 121.20(14) yes
C8 . C9 F10 . 119.99(13) yes
C1 . C10 H103 . 108.9 no
C1 . C10 H102 . 105.3 no
H103 . C10 H102 . 111.1 no
C1 . C10 H101 . 108.3 no
H103 . C10 H101 . 112.4 no
H102 . C10 H101 . 110.5 no
C14 . C13 C28 . 112.63(13) yes
C14 . C13 B12 . 127.67(12) yes
C28 . C13 B12 . 119.67(12) yes
C13 . C14 C18 . 124.05(15) yes
C13 . C14 F16 . 121.60(13) yes
C18 . C14 F16 . 114.35(15) yes
C14 . C18 C22 . 120.22(17) yes
C14 . C18 F20 . 120.17(18) yes
C22 . C18 F20 . 119.61(17) yes
C18 . C22 C26 . 118.47(16) yes
C18 . C22 F24 . 120.44(19) yes
C26 . C22 F24 . 121.09(18) yes
C22 . C26 C28 . 119.51(15) yes
C22 . C26 F32 . 119.86(15) yes
C28 . C26 F32 . 120.62(15) yes
C13 . C28 C26 . 125.09(14) yes
C13 . C28 F30 . 119.46(12) yes
C26 . C28 F30 . 115.42(13) yes
C35 . C34 B12 . 116.03(10) yes
C35 . C34 H341 . 107.6 no
B12 . C34 H341 . 110.5 no
C35 . C34 H342 . 106.2 no
B12 . C34 H342 . 105.3 no
H341 . C34 H342 . 111.2 no
C34 . C35 C39 . 114.61(10) yes
C34 . C35 N36 . 114.43(10) yes
C39 . C35 N36 . 100.23(9) yes
C34 . C35 H351 . 111.4 no
C39 . C35 H351 . 107.4 no
N36 . C35 H351 . 108.0 no
N36 . C37 N38 . 113.98(11) yes
N36 . C37 H371 . 122.7 no
N38 . C37 H371 . 123.4 no
C35 . C39 N38 . 103.58(9) yes
C35 . C39 H391 . 110.6 no
N38 . C39 H391 . 112.1 no
C35 . C39 H392 . 111.2 no
N38 . C39 H392 . 108.5 no
H391 . C39 H392 . 110.7 no
C41 . C40 C45 . 122.81(11) yes
C41 . C40 N38 . 119.23(11) yes
C45 . C40 N38 . 117.82(11) yes
C40 . C41 C42 . 117.49(12) yes
C40 . C41 C56 . 122.10(11) yes
C42 . C41 C56 . 120.39(12) yes
C41 . C42 C43 . 121.75(13) yes
C41 . C42 H421 . 120.0 no
C43 . C42 H421 . 118.2 no
C42 . C43 C44 . 118.65(12) yes
C42 . C43 C51 . 121.14(14) yes
C44 . C43 C51 . 120.09(13) yes
C43 . C44 C45 . 122.36(13) yes
C43 . C44 H441 . 121.5 no
C45 . C44 H441 . 116.1 no
C40 . C45 C44 . 116.91(13) yes
C40 . C45 C46 . 121.57(12) yes
C44 . C45 C46 . 121.50(13) yes
C45 . C46 C47 . 110.83(14) yes
C45 . C46 C49 . 113.14(14) yes
C47 . C46 C49 . 110.91(17) yes
C45 . C46 H461 . 110.6 no
C47 . C46 H461 . 105.3 no
C49 . C46 H461 . 105.7 no
C46 . C47 H471 . 108.3 no
C46 . C47 H472 . 104.4 no
H471 . C47 H472 . 114.5 no
C46 . C47 H473 . 111.0 no
H471 . C47 H473 . 107.0 no
H472 . C47 H473 . 111.7 no
C46 . C49 H493 . 107.7 no
C46 . C49 H492 . 108.1 no
H493 . C49 H492 . 112.8 no
C46 . C49 H491 . 108.4 no
H493 . C49 H491 . 111.1 no
H492 . C49 H491 . 108.7 no
C43 . C51 C52 . 113.21(14) yes
C43 . C51 C54 . 109.41(13) yes
C52 . C51 C54 . 110.97(17) yes
C43 . C51 H511 . 110.0 no
C52 . C51 H511 . 105.2 no
C54 . C51 H511 . 107.9 no
C51 . C52 H523 . 114.9 no
C51 . C52 H522 . 109.1 no
H523 . C52 H522 . 109.1 no
C51 . C52 H521 . 109.1 no
H523 . C52 H521 . 106.4 no
H522 . C52 H521 . 107.9 no
C51 . C54 H541 . 110.3 no
C51 . C54 H542 . 112.3 no
H541 . C54 H542 . 107.8 no
C51 . C54 H543 . 108.0 no
H541 . C54 H543 . 108.7 no
H542 . C54 H543 . 109.7 no
C41 . C56 C57 . 110.67(13) yes
C41 . C56 C58 . 113.03(12) yes
C57 . C56 C58 . 110.25(13) yes
C41 . C56 H561 . 106.6 no
C57 . C56 H561 . 107.9 no
C58 . C56 H561 . 108.1 no
C56 . C57 H571 . 112.0 no
C56 . C57 H572 . 107.4 no
H571 . C57 H572 . 109.5 no
C56 . C57 H573 . 110.7 no
H571 . C57 H573 . 109.4 no
H572 . C57 H573 . 107.8 no
C56 . C58 H583 . 111.1 no
C56 . C58 H582 . 110.2 no
H583 . C58 H582 . 107.0 no
C56 . C58 H581 . 110.2 no
H583 . C58 H581 . 108.5 no
H582 . C58 H581 . 109.7 no
C61 . C59 C72 . 122.70(12) yes
C61 . C59 N36 . 118.82(12) yes
C72 . C59 N36 . 118.47(12) yes
C59 . C61 C67 . 116.89(14) yes
C59 . C61 C110 . 123.02(12) yes
C67 . C61 C110 . 120.07(14) yes
C61 . C67 C69 . 122.27(16) yes
C61 . C67 H671 . 122.3 no
C69 . C67 H671 . 115.3 no
C67 . C69 C70 . 118.67(13) yes
C67 . C69 C73 . 128.76(16) yes
C70 . C69 C73 . 112.49(16) yes
C67 . C69 C70 . 118.67(13) yes
C67 . C69 C76 . 106.35(17) yes
C70 . C69 C76 . 134.30(17) yes
C69 . C70 C72 . 121.98(16) yes
C69 . C70 H701 . 120.1 no
C72 . C70 H701 . 117.9 no
C59 . C72 C70 . 117.46(14) yes
C59 . C72 C116 . 123.48(12) yes
C70 . C72 C116 . 119.05(14) yes
C69 . C73 C75 . 107.55(6) yes
C69 . C73 C77 . 107.35(6) yes
C75 . C73 C77 . 107.61(6) yes
C69 . C73 H731 . 112.1 no
C75 . C73 H731 . 113.3 no
C77 . C73 H731 . 108.6 no
C76 . C74 H743 . 106.7 no
C76 . C74 H742 . 106.5 no
H743 . C74 H742 . 110.0 no
C76 . C74 H741 . 113.4 no
H743 . C74 H741 . 109.6 no
H742 . C74 H741 . 110.5 no
C73 . C75 H753 . 108.8 no
C73 . C75 H752 . 107.0 no
H753 . C75 H752 . 108.2 no
C73 . C75 H751 . 113.8 no
H753 . C75 H751 . 108.9 no
H752 . C75 H751 . 109.9 no
C74 . C76 C69 . 107.51(6) yes
C74 . C76 C78 . 107.51(6) yes
C69 . C76 C78 . 107.48(6) yes
C74 . C76 H761 . 112.9 no
C69 . C76 H761 . 109.3 no
C78 . C76 H761 . 111.9 no
C73 . C77 H771 . 110.2 no
C73 . C77 H772 . 109.5 no
H771 . C77 H772 . 111.1 no
C73 . C77 H773 . 109.5 no
H771 . C77 H773 . 110.4 no
H772 . C77 H773 . 106.1 no
C76 . C78 H783 . 109.7 no
C76 . C78 H782 . 113.7 no
H783 . C78 H782 . 108.6 no
C76 . C78 H781 . 105.4 no
H783 . C78 H781 . 110.2 no
H782 . C78 H781 . 109.3 no
C84 . C83 C91 . 112.34(12) yes
C84 . C83 B12 . 124.03(12) yes
C91 . C83 B12 . 123.54(11) yes
C83 . C84 C86 . 124.57(14) yes
C83 . C84 F85 . 120.49(13) yes
C86 . C84 F85 . 114.94(12) yes
C84 . C86 C88 . 119.89(13) yes
C84 . C86 F87 . 120.41(15) yes
C88 . C86 F87 . 119.69(14) yes
C86 . C88 C90 . 118.59(14) yes
C86 . C88 F89 . 120.81(15) yes
C90 . C88 F89 . 120.58(16) yes
C88 . C90 C91 . 119.43(14) yes
C88 . C90 F93 . 119.77(14) yes
C91 . C90 F93 . 120.79(14) yes
C83 . C91 C90 . 125.09(13) yes
C83 . C91 F92 . 120.00(12) yes
C90 . C91 F92 . 114.91(12) yes
C97 . C94 H941 . 108.0 no
C97 . C94 H942 . 110.8 no
H941 . C94 H942 . 109.5 no
C97 . C94 H943 . 109.6 no
H941 . C94 H943 . 109.5 no
H942 . C94 H943 . 109.5 no
C96 . C95 H951 . 108.3 no
C96 . C95 H952 . 107.3 no
H951 . C95 H952 . 112.4 no
C96 . C95 H953 . 106.6 no
H951 . C95 H953 . 110.7 no
H952 . C95 H953 . 111.2 no
C95 . C96 C99 . 124.6(3) yes
C95 . C96 C106 . 118.6(3) yes
C99 . C96 C106 . 116.80(6) yes
C94 . C97 C98 . 124(2) yes
C94 . C97 C107 . 119(2) yes
C98 . C97 C107 . 116.79(7) yes
C97 . C98 C100 . 121.68(7) yes
C97 . C98 H981 . 119.1 no
C100 . C98 H981 . 119.2 no
C96 . C99 C101 . 121.70(6) yes
C96 . C99 H991 . 114.1 no
C101 . C99 H991 . 123.8 no
C98 . C100 C103 . 119.73(7) yes
C98 . C100 H1001 . 120.1 no
C103 . C100 H1001 . 120.2 no
C99 . C101 C102 . 119.81(6) yes
C99 . C101 H1011 . 115.8 no
C102 . C101 H1011 . 124.3 no
C101 . C102 C104 . 120.13(6) yes
C101 . C102 H1021 . 114.3 no
C104 . C102 H1021 . 125.5 no
C100 . C103 C105 . 120.07(7) yes
C100 . C103 H1031 . 119.9 no
C105 . C103 H1031 . 120.0 no
C102 . C104 C106 . 119.76(6) yes
C102 . C104 H1041 . 115.2 no
C106 . C104 H1041 . 125.0 no
C103 . C105 C107 . 119.74(7) yes
C103 . C105 H1051 . 120.2 no
C107 . C105 H1051 . 120.1 no
C104 . C106 C96 . 121.78(6) yes
C104 . C106 H1061 . 114.0 no
C96 . C106 H1061 . 124.2 no
C105 . C107 C97 . 121.69(7) yes
C105 . C107 H1071 . 119.2 no
C97 . C107 H1071 . 119.1 no
C61 . C110 C114 . 111.96(13) yes
C61 . C110 C115 . 111.21(14) yes
C114 . C110 C115 . 110.43(15) yes
C61 . C110 H1101 . 108.4 no
C114 . C110 H1101 . 107.5 no
C115 . C110 H1101 . 107.1 no
C110 . C114 H1143 . 104.5 no
C110 . C114 H1142 . 109.9 no
H1143 . C114 H1142 . 111.9 no
C110 . C114 H1141 . 108.5 no
H1143 . C114 H1141 . 108.8 no
H1142 . C114 H1141 . 112.8 no
C110 . C115 H1153 . 110.0 no
C110 . C115 H1152 . 108.7 no
H1153 . C115 H1152 . 111.3 no
C110 . C115 H1151 . 104.1 no
H1153 . C115 H1151 . 112.2 no
H1152 . C115 H1151 . 110.1 no
C72 . C116 C118 . 110.34(12) yes
C72 . C116 C120 . 113.09(14) yes
C118 . C116 C120 . 110.23(14) yes
C72 . C116 H1161 . 105.8 no
C118 . C116 H1161 . 109.4 no
C120 . C116 H1161 . 107.8 no
C116 . C118 H1181 . 112.1 no
C116 . C118 H1182 . 109.1 no
H1181 . C118 H1182 . 107.0 no
C116 . C118 H1183 . 111.2 no
H1181 . C118 H1183 . 109.1 no
H1182 . C118 H1183 . 108.3 no
C116 . C120 H1203 . 109.9 no
C116 . C120 H1202 . 109.7 no
H1203 . C120 H1202 . 108.7 no
C116 . C120 H1201 . 109.7 no
H1203 . C120 H1201 . 109.1 no
H1202 . C120 H1201 . 109.8 no
C3 . B12 C13 . 102.90(10) yes
C3 . B12 C83 . 112.07(10) yes
C13 . B12 C83 . 111.24(10) yes
C3 . B12 C34 . 114.45(10) yes
C13 . B12 C34 . 110.34(10) yes
C83 . B12 C34 . 105.95(10) yes
C35 . N36 C59 . 124.56(10) yes
C35 . N36 C37 . 109.49(10) yes
C59 . N36 C37 . 122.89(10) yes
C39 . N38 C40 . 122.77(10) yes
C39 . N38 C37 . 109.37(10) yes
C40 . N38 C37 . 127.18(10) yes

loop_
_geom_bond_atom_site_label_1
_geom_bond_atom_site_label_2
_geom_bond_site_symmetry_2
_geom_bond_distance
_geom_bond_publ_flag
C1 C5 . 1.381(4) yes
C1 C7 . 1.379(4) yes
C1 C10 . 1.526(5) yes
C1 C5 . 1.381(4) yes
C1 C7 . 1.379(4) yes
C1 H11 . 0.955 no
C2 C3 . 1.3900(19) yes
C2 C9 . 1.382(2) yes
C2 F1 . 1.3551(16) yes
C3 C4 . 1.3929(18) yes
C3 B12 . 1.6753(18) yes
C4 C6 . 1.385(2) yes
C4 F5 . 1.3441(17) yes
C5 C7 2_765 1.371(4) yes
C5 H51 . 0.941 no
C6 C8 . 1.369(2) yes
C6 F7 . 1.3420(17) yes
C7 H71 . 0.967 no
C8 C9 . 1.375(2) yes
C8 F11 . 1.3444(16) yes
C9 F10 . 1.3419(18) yes
C10 H103 . 0.939 no
C10 H102 . 0.958 no
C10 H101 . 0.955 no
C13 C14 . 1.383(2) yes
C13 C28 . 1.3932(19) yes
C13 B12 . 1.6665(19) yes
C14 C18 . 1.384(2) yes
C14 F16 . 1.3523(18) yes
C18 C22 . 1.375(3) yes
C18 F20 . 1.343(2) yes
C22 C26 . 1.363(3) yes
C22 F24 . 1.342(2) yes
C26 C28 . 1.378(2) yes
C26 F32 . 1.3441(18) yes
C28 F30 . 1.3428(17) yes
C34 C35 . 1.5105(17) yes
C34 B12 . 1.6601(18) yes
C34 H341 . 0.996 no
C34 H342 . 0.999 no
C35 C39 . 1.5396(16) yes
C35 N36 . 1.5194(15) yes
C35 H351 . 0.988 no
C37 N36 . 1.3126(16) yes
C37 N38 . 1.3132(16) yes
C37 H371 . 0.957 no
C39 N38 . 1.4769(15) yes
C39 H391 . 0.987 no
C39 H392 . 1.012 no
C40 C41 . 1.3939(18) yes
C40 C45 . 1.3991(18) yes
C40 N38 . 1.4433(15) yes
C41 C42 . 1.3946(18) yes
C41 C56 . 1.5187(18) yes
C42 C43 . 1.388(2) yes
C42 H421 . 0.996 no
C43 C44 . 1.385(2) yes
C43 C51 . 1.5201(18) yes
C44 C45 . 1.3937(19) yes
C44 H441 . 0.940 no
C45 C46 . 1.518(2) yes
C46 C47 . 1.503(3) yes
C46 C49 . 1.527(3) yes
C46 H461 . 1.014 no
C47 H471 . 1.014 no
C47 H472 . 1.021 no
C47 H473 . 0.973 no
C49 H493 . 1.008 no
C49 H492 . 0.984 no
C49 H491 . 0.969 no
C51 C52 . 1.512(3) yes
C51 C54 . 1.526(3) yes
C51 H511 . 0.995 no
C52 H523 . 1.016 no
C52 H522 . 0.970 no
C52 H521 . 0.990 no
C54 H541 . 0.976 no
C54 H542 . 0.964 no
C54 H543 . 0.972 no
C56 C57 . 1.515(2) yes
C56 C58 . 1.523(2) yes
C56 H561 . 0.979 no
C57 H571 . 0.978 no
C57 H572 . 0.956 no
C57 H573 . 0.957 no
C58 H583 . 0.966 no
C58 H582 . 1.006 no
C58 H581 . 0.970 no
C59 C61 . 1.397(2) yes
C59 C72 . 1.400(2) yes
C59 N36 . 1.4494(15) yes
C61 C67 . 1.395(2) yes
C61 C110 . 1.519(2) yes
C67 C69 . 1.393(3) yes
C67 H671 . 0.956 no
C69 C70 . 1.377(3) yes
C69 C73 . 1.538(2) yes
C69 C70 . 1.377(3) yes
C69 C76 . 1.567(3) yes
C70 C72 . 1.396(2) yes
C70 H701 . 0.941 no
C72 C116 . 1.518(2) yes
C73 C75 . 1.558(4) yes
C73 C77 . 1.521(3) yes
C73 H731 . 0.978 no
C74 C76 . 1.538(4) yes
C74 H743 . 0.954 no
C74 H742 . 0.973 no
C74 H741 . 0.958 no
C75 H753 . 0.973 no
C75 H752 . 0.989 no
C75 H751 . 0.977 no
C76 C78 . 1.555(5) yes
C76 H761 . 0.982 no
C77 H771 . 0.957 no
C77 H772 . 0.973 no
C77 H773 . 0.966 no
C78 H783 . 0.972 no
C78 H782 . 0.965 no
C78 H781 . 0.972 no
C83 C84 . 1.3949(18) yes
C83 C91 . 1.3915(19) yes
C83 B12 . 1.6603(19) yes
C84 C86 . 1.381(2) yes
C84 F85 . 1.3471(17) yes
C86 C88 . 1.373(2) yes
C86 F87 . 1.3429(17) yes
C88 C90 . 1.378(2) yes
C88 F89 . 1.3416(18) yes
C90 C91 . 1.379(2) yes
C90 F93 . 1.3465(18) yes
C91 F92 . 1.3599(15) yes
C94 C97 . 1.470(9) yes
C94 H941 . 0.950 no
C94 H942 . 0.950 no
C94 H943 . 0.950 no
C95 C96 . 1.478(4) yes
C95 H951 . 0.972 no
C95 H952 . 0.969 no
C95 H953 . 0.965 no
C96 C99 . 1.381(3) yes
C96 C106 . 1.390(4) yes
C97 C98 . 1.384(6) yes
C97 C107 . 1.381(6) yes
C98 C100 . 1.385(6) yes
C98 H981 . 0.950 no
C99 C101 . 1.383(4) yes
C99 H991 . 0.925 no
C100 C103 . 1.360(6) yes
C100 H1001 . 0.950 no
C101 C102 . 1.393(4) yes
C101 H1011 . 0.947 no
C102 C104 . 1.340(4) yes
C102 H1021 . 0.930 no
C103 C105 . 1.368(6) yes
C103 H1031 . 0.950 no
C104 C106 . 1.404(3) yes
C104 H1041 . 0.961 no
C105 C107 . 1.385(6) yes
C105 H1051 . 0.950 no
C106 H1061 . 0.942 no
C107 H1071 . 0.950 no
C110 C114 . 1.525(2) yes
C110 C115 . 1.530(2) yes
C110 H1101 . 0.985 no
C114 H1143 . 0.989 no
C114 H1142 . 0.983 no
C114 H1141 . 0.988 no
C115 H1153 . 0.965 no
C115 H1152 . 0.952 no
C115 H1151 . 0.974 no
C116 C118 . 1.531(2) yes
C116 C120 . 1.530(2) yes
C116 H1161 . 1.017 no
C118 H1181 . 0.961 no
C118 H1182 . 0.964 no
C118 H1183 . 0.971 no
C120 H1203 . 0.974 no
C120 H1202 . 0.990 no
C120 H1201 . 0.965 no

loop_
_geom_hbond_atom_site_label_D
_geom_hbond_atom_site_label_H
_geom_hbond_atom_site_label_A
_geom_hbond_angle_DHA
_geom_hbond_distance_DH
_geom_hbond_distance_HA
_geom_hbond_distance_DA
_geom_hbond_publ_flag
C35 H351 C91 130.22 0.988 2.568 3.293(6) yes

loop_
_platon_squeeze_void_nr
_platon_squeeze_void_average_x
_platon_squeeze_void_average_y
_platon_squeeze_void_average_z
_platon_squeeze_void_volume
_platon_squeeze_void_count_electrons
_platon_squeeze_void_content
1 0.000 0.500 0.500 198 41 ' '
